data_4105647
loop_
_publ_author_name
'Fushun Liang'
'Shaoxia Lin'
'Ying Wei'

_publ_section_title
;
 Aza-Oxy-Carbanion Relay via Non-Brook Rearrangement: Efficient Synthesis
 of Furo[3,2-c]pyridinones
;
_journal_name_full 'Journal of the American Chemical Society'
_journal_page_first 1781
_journal_page_last 1783
_journal_paper_doi 10.1021/ja110870f
_journal_volume 133
_journal_year 2011
_chemical_formula_sum 'C29 H25 N O2'
_chemical_formula_weight 419.50
_chemical_name_systematic
;
 ?
;
_space_group_IT_number 14
_symmetry_cell_setting monoclinic
_symmetry_space_group_name_Hall '-P 2yn'
_symmetry_space_group_name_H-M 'P 1 21/n 1'
_atom_sites_solution_hydrogens geom
_atom_sites_solution_primary direct
_atom_sites_solution_secondary difmap
_audit_creation_method SHELXL-97
_cell_angle_alpha 90.00
_cell_angle_beta 101.770(15)
_cell_angle_gamma 90.00
_cell_formula_units_Z 4
_cell_length_a 13.619(2)
_cell_length_b 11.3289(16)
_cell_length_c 15.146(3)
_cell_measurement_temperature 293(2)
_cell_volume 2287.7(7)
_computing_structure_refinement 'SHELXL-97 (Sheldrick, 1997)'
_diffrn_ambient_temperature 293(2)
_diffrn_measured_fraction_theta_full 0.993
_diffrn_measured_fraction_theta_max 0.993
_diffrn_radiation_monochromator graphite
_diffrn_radiation_source 'fine-focus sealed tube'
_diffrn_radiation_type MoK\a
_diffrn_radiation_wavelength 0.71073
_diffrn_reflns_av_R_equivalents 0.0692
_diffrn_reflns_av_sigmaI/netI 0.2722
_diffrn_reflns_limit_h_max 12
_diffrn_reflns_limit_h_min -16
_diffrn_reflns_limit_k_max 13
_diffrn_reflns_limit_k_min -10
_diffrn_reflns_limit_l_max 17
_diffrn_reflns_limit_l_min -17
_diffrn_reflns_number 8616
_diffrn_reflns_theta_full 24.71
_diffrn_reflns_theta_max 24.71
_diffrn_reflns_theta_min 3.06
_exptl_absorpt_coefficient_mu 0.076
_exptl_crystal_density_diffrn 1.218
_exptl_crystal_F_000 888
_refine_diff_density_max 0.115
_refine_diff_density_min -0.126
_refine_diff_density_rms 0.025
_refine_ls_extinction_method none
_refine_ls_goodness_of_fit_ref 0.591
_refine_ls_hydrogen_treatment mixed
_refine_ls_matrix_type full
_refine_ls_number_parameters 289
_refine_ls_number_reflns 3865
_refine_ls_number_restraints 0
_refine_ls_restrained_S_all 0.591
_refine_ls_R_factor_all 0.1826
_refine_ls_R_factor_gt 0.0374
_refine_ls_shift/su_max 0.001
_refine_ls_shift/su_mean 0.000
_refine_ls_structure_factor_coef Fsqd
_refine_ls_weighting_details 'calc w=1/[\s^2^(Fo^2^)+(0.0000P)^2^+0.0000P] where P=(Fo^2^+2Fc^2^)/3'
_refine_ls_weighting_scheme calc
_refine_ls_wR_factor_gt 0.0389
_refine_ls_wR_factor_ref 0.0467
_reflns_number_gt 1058
_reflns_number_total 3865
_reflns_threshold_expression >2sigma(I)
_cod_data_source_file ja110870f_si_003.cif
_cod_data_source_block exp_6878
_cod_original_cell_volume 2287.7(6)
_cod_database_code 4105647

loop_
_symmetry_equiv_pos_as_xyz
'x, y, z'
'-x+1/2, y+1/2, -z+1/2'
'-x, -y, -z'
'x-1/2, -y-1/2, z-1/2'

loop_
_atom_site_label
_atom_site_type_symbol
_atom_site_fract_x
_atom_site_fract_y
_atom_site_fract_z
_atom_site_U_iso_or_equiv
_atom_site_adp_type
_atom_site_occupancy
_atom_site_symmetry_multiplicity
_atom_site_calc_flag
_atom_site_refinement_flags
C1 C 0.6284(2) 0.5994(3) 0.7185(2) 0.0589(9) Uani 1 1 d .
C2 C 0.7164(3) 0.6445(3) 0.7001(2) 0.0803(11) Uani 1 1 d .
H2 H 0.7379 0.6179 0.6492 0.096 Uiso 1 1 calc R
C3 C 0.7734(3) 0.7273(4) 0.7543(3) 0.1100(15) Uani 1 1 d .
H3 H 0.8330 0.7549 0.7408 0.132 Uiso 1 1 calc R
C4 C 0.7414(3) 0.7676(3) 0.8274(3) 0.0990(14) Uani 1 1 d .
H4 H 0.7788 0.8245 0.8639 0.119 Uiso 1 1 calc R
C5 C 0.6533(3) 0.7255(3) 0.8490(2) 0.0891(12) Uani 1 1 d .
H5 H 0.6323 0.7531 0.8999 0.107 Uiso 1 1 calc R
C6 C 0.5974(2) 0.6426(3) 0.7941(3) 0.0717(10) Uani 1 1 d .
H6 H 0.5380 0.6151 0.8080 0.086 Uiso 1 1 calc R
C7 C 0.5733(2) 0.5114(2) 0.6599(2) 0.0572(9) Uani 1 1 d .
H7 H 0.5928 0.4991 0.6053 0.069 Uiso 1 1 calc R
C8 C 0.4976(2) 0.4460(2) 0.6754(2) 0.0533(9) Uani 1 1 d .
H8 H 0.4752 0.4587 0.7286 0.064 Uiso 1 1 calc R
C9 C 0.4480(2) 0.3561(2) 0.61443(19) 0.0520(8) Uani 1 1 d .
H9 H 0.4673 0.3496 0.5592 0.062 Uiso 1 1 calc R
C10 C 0.3771(2) 0.2814(2) 0.62942(19) 0.0467(8) Uani 1 1 d .
C11 C 0.3365(2) 0.1895(3) 0.5672(2) 0.0553(9) Uani 1 1 d .
C12 C 0.3191(3) 0.0720(3) 0.4451(2) 0.1001(13) Uani 1 1 d .
H12A H 0.3647 0.0064 0.4443 0.120 Uiso 1 1 calc R
H12B H 0.2893 0.0928 0.3833 0.120 Uiso 1 1 calc R
C13 C 0.2367(2) 0.0374(2) 0.4964(2) 0.0716(10) Uani 1 1 d .
H13A H 0.1702 0.0532 0.4612 0.086 Uiso 1 1 calc R
H13B H 0.2416 -0.0451 0.5142 0.086 Uiso 1 1 calc R
C14 C 0.2622(2) 0.1175(2) 0.5763(2) 0.0500(8) Uani 1 1 d .
C15 C 0.2090(2) 0.1277(3) 0.6495(2) 0.0512(9) Uani 1 1 d .
C16 C 0.3410(2) 0.2793(2) 0.71824(19) 0.0434(8) Uani 1 1 d .
H16 H 0.3297 0.3613 0.7343 0.052 Uiso 1 1 calc R
C17 C 0.4203(2) 0.2277(2) 0.7940(2) 0.0419(8) Uani 1 1 d .
C18 C 0.4660(2) 0.1211(2) 0.7840(2) 0.0548(9) Uani 1 1 d .
H18 H 0.4498 0.0810 0.7294 0.066 Uiso 1 1 calc R
C19 C 0.5354(2) 0.0737(3) 0.8538(2) 0.0624(10) Uani 1 1 d .
H19 H 0.5650 0.0015 0.8459 0.075 Uiso 1 1 calc R
C20 C 0.5618(2) 0.1314(3) 0.9356(2) 0.0585(9) Uani 1 1 d .
C21 C 0.6369(2) 0.0756(2) 1.0121(2) 0.0844(11) Uani 1 1 d .
H21A H 0.6467 0.1264 1.0639 0.127 Uiso 1 1 calc R
H21B H 0.6996 0.0644 0.9937 0.127 Uiso 1 1 calc R
H21C H 0.6118 0.0006 1.0272 0.127 Uiso 1 1 calc R
C22 C 0.5166(2) 0.2368(3) 0.9459(2) 0.0638(10) Uani 1 1 d .
H22 H 0.5327 0.2764 1.0008 0.077 Uiso 1 1 calc R
C23 C 0.4468(2) 0.2857(2) 0.8755(2) 0.0583(9) Uani 1 1 d .
H23 H 0.4177 0.3582 0.8834 0.070 Uiso 1 1 calc R
C24 C 0.1944(2) 0.2319(3) 0.7849(2) 0.0472(8) Uani 1 1 d .
C25 C 0.1335(2) 0.3269(3) 0.7849(2) 0.0718(11) Uani 1 1 d .
H25 H 0.1250 0.3809 0.7377 0.086 Uiso 1 1 calc R
C26 C 0.0841(2) 0.3432(3) 0.8556(3) 0.0888(12) Uani 1 1 d .
H26 H 0.0419 0.4077 0.8554 0.107 Uiso 1 1 calc R
C27 C 0.0973(3) 0.2651(3) 0.9252(2) 0.0803(12) Uani 1 1 d .
H27 H 0.0646 0.2769 0.9727 0.096 Uiso 1 1 calc R
C28 C 0.1583(3) 0.1698(3) 0.9255(2) 0.0769(11) Uani 1 1 d .
H28 H 0.1669 0.1162 0.9730 0.092 Uiso 1 1 calc R
C29 C 0.2077(2) 0.1528(3) 0.8549(2) 0.0614(9) Uani 1 1 d .
H29 H 0.2496 0.0880 0.8550 0.074 Uiso 1 1 calc R
O1 O 0.37302(15) 0.17263(18) 0.49144(15) 0.0762(7) Uani 1 1 d .
O2 O 0.13606(15) 0.06809(17) 0.65572(13) 0.0666(7) Uani 1 1 d .
N1 N 0.24472(17) 0.21527(19) 0.71145(16) 0.0444(6) Uani 1 1 d .

loop_
_atom_site_aniso_label
_atom_site_aniso_U_11
_atom_site_aniso_U_22
_atom_site_aniso_U_33
_atom_site_aniso_U_23
_atom_site_aniso_U_13
_atom_site_aniso_U_12
C1 0.046(3) 0.063(2) 0.070(3) 0.007(2) 0.015(2) 0.0003(18)
C2 0.070(3) 0.088(3) 0.089(3) -0.010(2) 0.031(2) -0.020(2)
C3 0.094(4) 0.129(4) 0.114(4) -0.017(3) 0.035(3) -0.045(3)
C4 0.089(4) 0.095(3) 0.105(4) 0.003(3) 0.002(3) -0.033(3)
C5 0.101(4) 0.092(3) 0.077(3) -0.008(2) 0.023(3) -0.006(2)
C6 0.066(3) 0.064(2) 0.087(3) 0.007(2) 0.021(2) -0.008(2)
C7 0.058(3) 0.060(2) 0.058(3) 0.0004(19) 0.0209(19) 0.0061(19)
C8 0.044(2) 0.057(2) 0.062(3) 0.0034(18) 0.0182(18) 0.0031(17)
C9 0.049(2) 0.060(2) 0.049(2) 0.0025(17) 0.0157(18) 0.0079(17)
C10 0.045(2) 0.051(2) 0.045(2) 0.0011(17) 0.0108(18) 0.0065(17)
C11 0.071(3) 0.054(2) 0.044(3) -0.0002(18) 0.018(2) 0.0030(19)
C12 0.137(4) 0.109(3) 0.061(3) -0.024(2) 0.035(3) -0.023(3)
C13 0.071(3) 0.069(2) 0.072(3) -0.021(2) 0.009(2) -0.0019(19)
C14 0.051(2) 0.051(2) 0.047(2) -0.0109(17) 0.0065(19) -0.0024(16)
C15 0.044(2) 0.051(2) 0.056(3) -0.0015(19) 0.001(2) 0.0045(17)
C16 0.039(2) 0.0447(18) 0.045(2) -0.0027(14) 0.0059(17) -0.0023(16)
C17 0.036(2) 0.048(2) 0.042(2) -0.0017(17) 0.0072(17) -0.0110(16)
C18 0.055(3) 0.050(2) 0.055(2) -0.0090(17) 0.0008(19) 0.0027(17)
C19 0.058(3) 0.057(2) 0.070(3) 0.003(2) 0.007(2) 0.0093(19)
C20 0.050(3) 0.071(3) 0.048(3) 0.011(2) -0.0026(19) -0.011(2)
C21 0.066(3) 0.097(3) 0.077(3) 0.020(2) -0.017(2) -0.012(2)
C22 0.065(3) 0.076(3) 0.047(3) -0.0130(19) 0.002(2) -0.007(2)
C23 0.051(2) 0.062(2) 0.059(3) -0.005(2) 0.005(2) -0.0002(17)
C24 0.040(2) 0.053(2) 0.049(2) 0.0001(18) 0.0085(18) -0.0060(16)
C25 0.086(3) 0.075(3) 0.067(3) 0.0201(19) 0.043(2) 0.023(2)
C26 0.102(3) 0.076(3) 0.101(4) 0.018(2) 0.050(3) 0.024(2)
C27 0.097(3) 0.075(3) 0.084(3) -0.010(2) 0.053(3) -0.017(2)
C28 0.096(3) 0.082(3) 0.055(3) 0.020(2) 0.021(2) -0.011(2)
C29 0.061(3) 0.065(2) 0.059(3) 0.010(2) 0.014(2) 0.0028(18)
O1 0.087(2) 0.0931(18) 0.0541(17) -0.0217(13) 0.0273(14) -0.0177(14)
O2 0.0613(17) 0.0686(16) 0.0708(17) -0.0139(11) 0.0151(13) -0.0207(12)
N1 0.0419(18) 0.0526(16) 0.0390(17) -0.0011(13) 0.0092(14) -0.0067(13)

loop_
_atom_type_symbol
_atom_type_description
_atom_type_scat_dispersion_real
_atom_type_scat_dispersion_imag
_atom_type_scat_source
C C 0.0033 0.0016 'International Tables Vol C Tables 4.2.6.8 and 6.1.1.4'
H H 0.0000 0.0000 'International Tables Vol C Tables 4.2.6.8 and 6.1.1.4'
O O 0.0106 0.0060 'International Tables Vol C Tables 4.2.6.8 and 6.1.1.4'
N N 0.0061 0.0033 'International Tables Vol C Tables 4.2.6.8 and 6.1.1.4'

loop_
_geom_angle_atom_site_label_1
_geom_angle_atom_site_label_2
_geom_angle_atom_site_label_3
_geom_angle
C2 C1 C6 117.2(3)
C2 C1 C7 119.8(3)
C6 C1 C7 123.0(3)
C3 C2 C1 122.6(4)
C3 C2 H2 118.7
C1 C2 H2 118.7
C4 C3 C2 118.8(4)
C4 C3 H3 120.6
C2 C3 H3 120.6
C3 C4 C5 121.0(4)
C3 C4 H4 119.5
C5 C4 H4 119.5
C6 C5 C4 119.3(3)
C6 C5 H5 120.3
C4 C5 H5 120.3
C5 C6 C1 121.0(3)
C5 C6 H6 119.5
C1 C6 H6 119.5
C8 C7 C1 127.1(3)
C8 C7 H7 116.4
C1 C7 H7 116.4
C7 C8 C9 124.0(3)
C7 C8 H8 118.0
C9 C8 H8 118.0
C10 C9 C8 126.7(3)
C10 C9 H9 116.7
C8 C9 H9 116.7
C9 C10 C11 122.8(3)
C9 C10 C16 122.3(3)
C11 C10 C16 114.6(3)
C14 C11 O1 114.8(3)
C14 C11 C10 125.3(3)
O1 C11 C10 119.9(3)
O1 C12 C13 107.7(2)
O1 C12 H12A 110.2
C13 C12 H12A 110.2
O1 C12 H12B 110.2
C13 C12 H12B 110.2
H12A C12 H12B 108.5
C14 C13 C12 100.4(2)
C14 C13 H13A 111.7
C12 C13 H13A 111.7
C14 C13 H13B 111.7
C12 C13 H13B 111.7
H13A C13 H13B 109.5
C11 C14 C15 122.7(3)
C11 C14 C13 110.2(3)
C15 C14 C13 126.7(3)
O2 C15 N1 121.5(3)
O2 C15 C14 123.9(3)
N1 C15 C14 114.5(3)
N1 C16 C17 110.2(2)
N1 C16 C10 112.7(2)
C17 C16 C10 111.3(2)
N1 C16 H16 107.4
C17 C16 H16 107.4
C10 C16 H16 107.4
C23 C17 C18 118.3(3)
C23 C17 C16 120.5(3)
C18 C17 C16 121.3(3)
C19 C18 C17 120.8(3)
C19 C18 H18 119.6
C17 C18 H18 119.6
C18 C19 C20 121.1(3)
C18 C19 H19 119.5
C20 C19 H19 119.5
C22 C20 C19 118.4(3)
C22 C20 C21 121.7(3)
C19 C20 C21 119.9(3)
C20 C21 H21A 109.5
C20 C21 H21B 109.5
H21A C21 H21B 109.5
C20 C21 H21C 109.5
H21A C21 H21C 109.5
H21B C21 H21C 109.5
C20 C22 C23 120.9(3)
C20 C22 H22 119.6
C23 C22 H22 119.6
C17 C23 C22 120.6(3)
C17 C23 H23 119.7
C22 C23 H23 119.7
C25 C24 C29 120.1(3)
C25 C24 N1 119.5(3)
C29 C24 N1 120.4(3)
C24 C25 C26 119.8(3)
C24 C25 H25 120.1
C26 C25 H25 120.1
C27 C26 C25 120.3(3)
C27 C26 H26 119.9
C25 C26 H26 119.9
C26 C27 C28 120.1(3)
C26 C27 H27 119.9
C28 C27 H27 119.9
C27 C28 C29 119.9(3)
C27 C28 H28 120.1
C29 C28 H28 120.1
C24 C29 C28 119.8(3)
C24 C29 H29 120.1
C28 C29 H29 120.1
C11 O1 C12 106.4(2)
C15 N1 C24 117.6(2)
C15 N1 C16 125.5(2)
C24 N1 C16 116.0(2)

loop_
_geom_bond_atom_site_label_1
_geom_bond_atom_site_label_2
_geom_bond_distance
C1 C2 1.382(4)
C1 C6 1.388(4)
C1 C7 1.439(4)
C2 C3 1.377(4)
C2 H2 0.9300
C3 C4 1.350(4)
C3 H3 0.9300
C4 C5 1.391(4)
C4 H4 0.9300
C5 C6 1.375(4)
C5 H5 0.9300
C6 H6 0.9300
C7 C8 1.329(3)
C7 H7 0.9300
C8 C9 1.446(3)
C8 H8 0.9300
C9 C10 1.337(3)
C9 H9 0.9300
C10 C11 1.437(3)
C10 C16 1.524(3)
C11 C14 1.328(3)
C11 O1 1.355(3)
C12 O1 1.457(3)
C12 C13 1.540(3)
C12 H12A 0.9700
C12 H12B 0.9700
C13 C14 1.495(3)
C13 H13A 0.9700
C13 H13B 0.9700
C14 C15 1.447(4)
C15 O2 1.221(3)
C15 N1 1.384(3)
C16 N1 1.483(3)
C16 C17 1.523(3)
C16 H16 0.9800
C17 C23 1.380(3)
C17 C18 1.381(3)
C18 C19 1.376(3)
C18 H18 0.9300
C19 C20 1.382(4)
C19 H19 0.9300
C20 C22 1.367(3)
C20 C21 1.519(3)
C21 H21A 0.9600
C21 H21B 0.9600
C21 H21C 0.9600
C22 C23 1.391(3)
C22 H22 0.9300
C23 H23 0.9300
C24 C25 1.359(3)
C24 C29 1.371(3)
C24 N1 1.433(3)
C25 C26 1.388(3)
C25 H25 0.9300
C26 C27 1.360(4)
C26 H26 0.9300
C27 C28 1.362(3)
C27 H27 0.9300
C28 C29 1.388(4)
C28 H28 0.9300
C29 H29 0.9300
